data_4324301
loop_
_publ_author_name
'Feng-Lei Yang'
'Jun Tao'
'Rong-Bin Huang'
'Lan-Sun Zheng'

_publ_contact_author_address
;
Department of Chemistry
Xiamen University
Xiamen 361005
P. R. China
;
_publ_contact_author_email taojun@xmu.edu.cn
_publ_contact_author_name 'Prof. Jun Tao'
_publ_contact_author_phone 86-592-2188138
_publ_section_title
;
 Temperature-Dependent in Situ Ligand Cyclization via C=C Coupling and
 Formation of a Spin-Crossover Iron(II) Coordination Polymer
;
_journal_name_full 'Inorganic Chemistry'
_journal_page_first 911
_journal_page_last 917
_journal_paper_doi 10.1021/ic101490a
_journal_volume 50
_journal_year 2011
_chemical_formula_sum 'C36 H32 Cl4 Fe N10 O4 S2'
_chemical_formula_weight 930.51
_chemical_name_systematic
; 

 ? 

;
_space_group_IT_number 14
_symmetry_cell_setting monoclinic
_symmetry_space_group_name_Hall '-P 2ybc'
_symmetry_space_group_name_H-M 'P 1 21/c 1'
_atom_sites_solution_hydrogens geom
_atom_sites_solution_primary direct
_atom_sites_solution_secondary difmap
_audit_creation_method SHELXL-97
_cell_angle_alpha 90.00
_cell_angle_beta 93.353(6)
_cell_angle_gamma 90.00
_cell_formula_units_Z 2
_cell_length_a 11.4533(8)
_cell_length_b 20.5026(15)
_cell_length_c 9.3339(6)
_cell_measurement_reflns_used 2782
_cell_measurement_temperature 173(2)
_cell_measurement_theta_max 28.7912
_cell_measurement_theta_min 2.6673
_cell_volume 2188.1(3)
_computing_structure_refinement 'SHELXL-97 (Sheldrick, 1997)'
_computing_structure_solution 'SHELXS-97 (Sheldrick, 1990)'
_diffrn_ambient_temperature 173(2)
_diffrn_detector_area_resol_mean 16.1903
_diffrn_measured_fraction_theta_full 0.988
_diffrn_measured_fraction_theta_max 0.988
_diffrn_measurement_device_type 'Xcalibur, Sapphire3, Gemini ultra'
_diffrn_measurement_method '\w scans'
_diffrn_radiation_monochromator graphite
_diffrn_radiation_source 'fine-focus sealed tube'
_diffrn_radiation_type MoK\a
_diffrn_radiation_wavelength 0.71073
_diffrn_reflns_av_R_equivalents 0.0422
_diffrn_reflns_av_sigmaI/netI 0.0920
_diffrn_reflns_limit_h_max 14
_diffrn_reflns_limit_h_min -8
_diffrn_reflns_limit_k_max 25
_diffrn_reflns_limit_k_min -26
_diffrn_reflns_limit_l_max 11
_diffrn_reflns_limit_l_min -11
_diffrn_reflns_number 11041
_diffrn_reflns_theta_full 27.00
_diffrn_reflns_theta_max 27.00
_diffrn_reflns_theta_min 2.67
_diffrn_standards_number 11666
_exptl_absorpt_coefficient_mu 0.734
_exptl_absorpt_correction_T_max 0.9303
_exptl_absorpt_correction_T_min 0.8099
_exptl_absorpt_correction_type multi-scan
_exptl_crystal_density_diffrn 1.412
_exptl_crystal_F_000 952
_exptl_crystal_size_max 0.30
_exptl_crystal_size_mid 0.20
_exptl_crystal_size_min 0.10
_refine_diff_density_max 1.155
_refine_diff_density_min -0.523
_refine_diff_density_rms 0.140
_refine_ls_extinction_method none
_refine_ls_goodness_of_fit_ref 1.037
_refine_ls_hydrogen_treatment constr
_refine_ls_matrix_type full
_refine_ls_number_parameters 259
_refine_ls_number_reflns 4714
_refine_ls_number_restraints 0
_refine_ls_restrained_S_all 1.037
_refine_ls_R_factor_all 0.1227
_refine_ls_R_factor_gt 0.0658
_refine_ls_shift/su_max 0.000
_refine_ls_shift/su_mean 0.000
_refine_ls_structure_factor_coef Fsqd
_refine_ls_weighting_details 'calc w=1/[\s^2^(Fo^2^)+(0.1000P)^2^+0.0000P] where P=(Fo^2^+2Fc^2^)/3'
_refine_ls_weighting_scheme calc
_refine_ls_wR_factor_gt 0.1785
_refine_ls_wR_factor_ref 0.2038
_reflns_number_gt 2441
_reflns_number_total 4714
_reflns_threshold_expression >2sigma(I)
_cod_data_source_file ic101490a_si_001_1.cif
_cod_data_source_block complex3
_cod_original_sg_symbol_H-M 'P 21/c '
_cod_database_code 4324301

loop_
_symmetry_equiv_pos_as_xyz
'x, y, z'
'-x, y+1/2, -z+1/2'
'-x, -y, -z'
'x, -y-1/2, z-1/2'

loop_
_atom_site_label
_atom_site_type_symbol
_atom_site_fract_x
_atom_site_fract_y
_atom_site_fract_z
_atom_site_U_iso_or_equiv
_atom_site_adp_type
_atom_site_occupancy
_atom_site_symmetry_multiplicity
_atom_site_calc_flag
_atom_site_refinement_flags
Fe1 Fe -1.0000 0.0000 0.0000 0.0198(2) Uani 1 2 d S
C1 C -0.8131(4) -0.0848(2) -0.1599(5) 0.0322(11) Uani 1 1 d .
H1B H -0.8309 -0.0560 -0.2348 0.039 Uiso 1 1 calc R
C2 C -0.7400(4) -0.1364(2) -0.1840(5) 0.0348(12) Uani 1 1 d .
H2B H -0.7104 -0.1417 -0.2739 0.042 Uiso 1 1 calc R
C3 C -0.7103(4) -0.1801(2) -0.0757(5) 0.0266(10) Uani 1 1 d .
C4 C -0.7565(4) -0.1689(2) 0.0569(5) 0.0373(12) Uani 1 1 d .
H4A H -0.7383 -0.1966 0.1339 0.045 Uiso 1 1 calc R
C5 C -0.8297(4) -0.1162(2) 0.0722(5) 0.0340(12) Uani 1 1 d .
H5A H -0.8600 -0.1093 0.1613 0.041 Uiso 1 1 calc R
C6 C -0.6367(4) -0.2381(2) -0.1011(5) 0.0281(10) Uani 1 1 d .
H6A H -0.6022 -0.2419 -0.1885 0.034 Uiso 1 1 calc R
C7 C -0.5493(4) -0.3383(2) -0.0451(5) 0.0311(11) Uani 1 1 d .
H7A H -0.5291 -0.3350 -0.1443 0.037 Uiso 1 1 calc R
H7B H -0.5950 -0.3777 -0.0353 0.037 Uiso 1 1 calc R
C8 C -0.4387(4) -0.3429(2) 0.0507(5) 0.0316(11) Uani 1 1 d .
H8A H -0.4576 -0.3402 0.1505 0.038 Uiso 1 1 calc R
H8B H -0.4006 -0.3844 0.0359 0.038 Uiso 1 1 calc R
C9 C -0.3367(4) -0.2474(2) 0.1136(5) 0.0270(10) Uani 1 1 d .
H9A H -0.3700 -0.2516 0.2017 0.032 Uiso 1 1 calc R
C10 C -0.2583(4) -0.1917(2) 0.0909(5) 0.0251(10) Uani 1 1 d .
C11 C -0.2394(4) -0.1442(2) 0.1946(5) 0.0286(11) Uani 1 1 d .
H11A H -0.2753 -0.1472 0.2812 0.034 Uiso 1 1 calc R
C12 C -0.1665(4) -0.0922(2) 0.1688(5) 0.0308(11) Uani 1 1 d .
H12A H -0.1544 -0.0609 0.2403 0.037 Uiso 1 1 calc R
C13 C -0.1318(4) -0.1315(2) -0.0530(5) 0.0299(11) Uani 1 1 d .
H13A H -0.0956 -0.1271 -0.1392 0.036 Uiso 1 1 calc R
C14 C -0.2010(4) -0.1853(2) -0.0360(5) 0.0323(11) Uani 1 1 d .
H14A H -0.2094 -0.2168 -0.1076 0.039 Uiso 1 1 calc R
N1 N -0.8598(3) -0.07423(18) -0.0346(4) 0.0262(9) Uani 1 1 d .
N2 N -0.6194(3) -0.28200(19) -0.0091(4) 0.0336(10) Uani 1 1 d .
N3 N -0.3604(3) -0.28965(18) 0.0173(4) 0.0298(9) Uani 1 1 d .
N4 N -0.1127(3) -0.08437(17) 0.0472(4) 0.0246(8) Uani 1 1 d .
S1 S -1.19765(14) -0.00088(11) -0.47121(15) 0.0786(7) Uani 1 1 d .
C15 C -1.1116(4) -0.0047(2) -0.3245(5) 0.0320(11) Uani 1 1 d .
N5 N -1.0546(3) -0.00519(18) -0.2191(4) 0.0267(8) Uani 1 1 d .
Cl1 Cl -0.4195(2) -0.06645(12) -0.0869(2) 0.1147(10) Uani 1 1 d .
Cl2 Cl -0.55117(15) 0.00511(7) -0.30737(18) 0.0614(5) Uani 1 1 d .
C16 C -0.4225(6) 0.0021(3) -0.1970(8) 0.078(2) Uani 1 1 d .
H20A H -0.3556 0.0012 -0.2562 0.094 Uiso 1 1 calc R
H20B H -0.4167 0.0411 -0.1381 0.094 Uiso 1 1 calc R
O1 O -0.9625(3) -0.2865(2) -0.1652(5) 0.0532(11) Uani 1 1 d .
C18 C -0.8978(14) -0.3283(5) -0.0503(11) 0.166(6) Uani 1 1 d .
O2 O 0.0079(4) -0.2103(3) -0.3460(6) 0.095(2) Uani 1 1 d .
C17 C -0.0634(12) -0.1604(4) -0.4541(8) 0.134(5) Uani 1 1 d .

loop_
_atom_site_aniso_label
_atom_site_aniso_U_11
_atom_site_aniso_U_22
_atom_site_aniso_U_33
_atom_site_aniso_U_23
_atom_site_aniso_U_13
_atom_site_aniso_U_12
Fe1 0.0205(4) 0.0232(5) 0.0160(4) 0.0005(4) 0.0025(3) 0.0006(4)
C1 0.039(3) 0.035(3) 0.024(3) 0.009(2) 0.011(2) 0.010(2)
C2 0.036(3) 0.043(3) 0.027(3) 0.004(2) 0.013(2) 0.006(2)
C3 0.024(2) 0.027(2) 0.029(3) -0.005(2) 0.0037(19) -0.001(2)
C4 0.049(3) 0.039(3) 0.024(3) 0.004(2) 0.005(2) 0.019(3)
C5 0.043(3) 0.040(3) 0.019(2) 0.001(2) 0.006(2) 0.017(2)
C6 0.024(2) 0.028(3) 0.032(3) -0.002(2) 0.004(2) 0.003(2)
C7 0.032(3) 0.022(2) 0.041(3) -0.003(2) 0.012(2) 0.000(2)
C8 0.034(3) 0.022(3) 0.039(3) 0.005(2) 0.008(2) -0.001(2)
C9 0.027(2) 0.033(3) 0.021(2) 0.005(2) 0.0068(19) 0.000(2)
C10 0.025(2) 0.026(2) 0.024(2) 0.0034(19) 0.0019(19) 0.001(2)
C11 0.033(3) 0.033(3) 0.020(2) -0.002(2) 0.009(2) -0.003(2)
C12 0.035(3) 0.037(3) 0.020(2) -0.006(2) 0.004(2) -0.001(2)
C13 0.035(3) 0.030(3) 0.025(2) -0.003(2) 0.010(2) -0.006(2)
C14 0.038(3) 0.031(3) 0.028(3) -0.004(2) 0.010(2) -0.002(2)
N1 0.022(2) 0.031(2) 0.026(2) 0.0019(17) 0.0044(16) 0.0039(17)
N2 0.034(2) 0.032(2) 0.036(2) -0.0007(19) 0.0100(18) 0.0035(19)
N3 0.029(2) 0.028(2) 0.033(2) -0.0001(18) 0.0087(18) -0.0046(18)
N4 0.026(2) 0.028(2) 0.0203(19) -0.0024(16) 0.0040(16) -0.0022(17)
S1 0.0456(9) 0.165(2) 0.0239(7) 0.0007(10) -0.0086(6) -0.0121(12)
C15 0.029(2) 0.048(3) 0.020(2) -0.003(2) 0.0066(18) -0.004(2)
N5 0.0295(19) 0.032(2) 0.0192(18) -0.0034(17) 0.0028(15) 0.0027(18)
Cl1 0.136(2) 0.140(2) 0.0638(12) -0.0190(13) -0.0322(12) 0.0892(17)
Cl2 0.0603(10) 0.0634(10) 0.0599(10) 0.0143(8) -0.0018(8) 0.0028(9)
C16 0.043(4) 0.126(7) 0.066(4) -0.012(5) 0.006(3) -0.017(4)
O1 0.0286(19) 0.064(3) 0.069(3) -0.047(2) 0.0203(19) -0.0112(19)
C18 0.328(18) 0.077(6) 0.101(8) -0.021(6) 0.071(10) -0.094(9)
O2 0.057(3) 0.115(4) 0.117(4) -0.091(4) 0.046(3) -0.047(3)
C17 0.301(15) 0.045(4) 0.049(4) -0.019(4) -0.055(6) 0.045(6)

loop_
_atom_type_symbol
_atom_type_description
_atom_type_scat_dispersion_real
_atom_type_scat_dispersion_imag
_atom_type_scat_source
C C 0.0033 0.0016 'International Tables Vol C Tables 4.2.6.8 and 6.1.1.4'
H H 0.0000 0.0000 'International Tables Vol C Tables 4.2.6.8 and 6.1.1.4'
Cl Cl 0.1484 0.1585 'International Tables Vol C Tables 4.2.6.8 and 6.1.1.4'
Fe Fe 0.3463 0.8444 'International Tables Vol C Tables 4.2.6.8 and 6.1.1.4'
N N 0.0061 0.0033 'International Tables Vol C Tables 4.2.6.8 and 6.1.1.4'
O O 0.0106 0.0060 'International Tables Vol C Tables 4.2.6.8 and 6.1.1.4'
S S 0.1246 0.1234 'International Tables Vol C Tables 4.2.6.8 and 6.1.1.4'

loop_
_geom_angle_atom_site_label_1
_geom_angle_atom_site_label_2
_geom_angle_atom_site_label_3
_geom_angle
_geom_angle_site_symmetry_1
_geom_angle_site_symmetry_3
N5 Fe1 N5 180.00(6) 3_355 .
N5 Fe1 N4 90.59(13) 3_355 3_455
N5 Fe1 N4 89.41(13) . 3_455
N5 Fe1 N4 89.41(13) 3_355 1_455
N5 Fe1 N4 90.59(13) . 1_455
N4 Fe1 N4 180.0(2) 3_455 1_455
N5 Fe1 N1 90.01(13) 3_355 3_355
N5 Fe1 N1 89.99(13) . 3_355
N4 Fe1 N1 85.96(13) 3_455 3_355
N4 Fe1 N1 94.04(13) 1_455 3_355
N5 Fe1 N1 89.99(13) 3_355 .
N5 Fe1 N1 90.01(13) . .
N4 Fe1 N1 94.04(13) 3_455 .
N4 Fe1 N1 85.96(13) 1_455 .
N1 Fe1 N1 180.0(2) 3_355 .
N1 C1 C2 123.3(4) . .
N1 C1 H1B 118.3 . .
C2 C1 H1B 118.3 . .
C1 C2 C3 120.4(4) . .
C1 C2 H2B 119.8 . .
C3 C2 H2B 119.8 . .
C2 C3 C4 117.1(4) . .
C2 C3 C6 121.4(4) . .
C4 C3 C6 121.5(4) . .
C5 C4 C3 119.0(4) . .
C5 C4 H4A 120.5 . .
C3 C4 H4A 120.5 . .
N1 C5 C4 123.7(4) . .
N1 C5 H5A 118.2 . .
C4 C5 H5A 118.2 . .
N2 C6 C3 122.3(4) . .
N2 C6 H6A 118.8 . .
C3 C6 H6A 118.8 . .
N2 C7 C8 111.5(4) . .
N2 C7 H7A 109.3 . .
C8 C7 H7A 109.3 . .
N2 C7 H7B 109.3 . .
C8 C7 H7B 109.3 . .
H7A C7 H7B 108.0 . .
N3 C8 C7 109.4(4) . .
N3 C8 H8A 109.8 . .
C7 C8 H8A 109.8 . .
N3 C8 H8B 109.8 . .
C7 C8 H8B 109.8 . .
H8A C8 H8B 108.2 . .
N3 C9 C10 122.3(4) . .
N3 C9 H9A 118.9 . .
C10 C9 H9A 118.9 . .
C11 C10 C14 117.8(4) . .
C11 C10 C9 121.2(4) . .
C14 C10 C9 121.1(4) . .
C10 C11 C12 119.6(4) . .
C10 C11 H11A 120.2 . .
C12 C11 H11A 120.2 . .
N4 C12 C11 123.6(4) . .
N4 C12 H12A 118.2 . .
C11 C12 H12A 118.2 . .
N4 C13 C14 124.4(4) . .
N4 C13 H13A 117.8 . .
C14 C13 H13A 117.8 . .
C13 C14 C10 118.6(4) . .
C13 C14 H14A 120.7 . .
C10 C14 H14A 120.7 . .
C1 N1 C5 116.6(4) . .
C1 N1 Fe1 124.3(3) . .
C5 N1 Fe1 118.7(3) . .
C6 N2 C7 118.6(4) . .
C9 N3 C8 117.9(4) . .
C12 N4 C13 116.1(4) . .
C12 N4 Fe1 124.5(3) . 1_655
C13 N4 Fe1 119.4(3) . 1_655
N5 C15 S1 176.8(5) . .
C15 N5 Fe1 162.3(4) . .
Cl1 C16 Cl2 111.3(4) . .
Cl1 C16 H20A 109.4 . .
Cl2 C16 H20A 109.4 . .
Cl1 C16 H20B 109.4 . .
Cl2 C16 H20B 109.4 . .
H20A C16 H20B 108.0 . .

loop_
_geom_bond_atom_site_label_1
_geom_bond_atom_site_label_2
_geom_bond_distance
_geom_bond_site_symmetry_2
Fe1 N5 2.106(4) 3_355
Fe1 N5 2.106(4) .
Fe1 N4 2.218(3) 3_455
Fe1 N4 2.218(3) 1_455
Fe1 N1 2.249(3) 3_355
Fe1 N1 2.249(3) .
C1 N1 1.332(5) .
C1 C2 1.375(6) .
C1 H1B 0.9300 .
C2 C3 1.379(6) .
C2 H2B 0.9300 .
C3 C4 1.392(6) .
C3 C6 1.485(6) .
C4 C5 1.382(6) .
C4 H4A 0.9300 .
C5 N1 1.346(6) .
C5 H5A 0.9300 .
C6 N2 1.253(6) .
C6 H6A 0.9300 .
C7 N2 1.457(6) .
C7 C8 1.510(7) .
C7 H7A 0.9700 .
C7 H7B 0.9700 .
C8 N3 1.458(6) .
C8 H8A 0.9700 .
C8 H8B 0.9700 .
C9 N3 1.266(5) .
C9 C10 1.476(6) .
C9 H9A 0.9300 .
C10 C11 1.381(6) .
C10 C14 1.394(6) .
C11 C12 1.385(6) .
C11 H11A 0.9300 .
C12 N4 1.332(5) .
C12 H12A 0.9300 .
C13 N4 1.354(5) .
C13 C14 1.373(6) .
C13 H13A 0.9300 .
C14 H14A 0.9300 .
N4 Fe1 2.218(3) 1_655
S1 C15 1.642(5) .
C15 N5 1.148(6) .
Cl1 C16 1.741(7) .
Cl2 C16 1.749(7) .
C16 H20A 0.9700 .
C16 H20B 0.9700 .
O1 C18 1.529(14) .
O2 C17 1.624(9) .
